data_7124411
loop_
_publ_author_name
'Aguilar-Granda, Andr\'es'
'Colin-Molina, Abraham'
'Jellen, Marcus'
'Nu\~nez-Pineda, Alejandra'
'Cifuentes Quintal, Miguel Eduardo'
'Toscano, Rub\'en A.'
'Merino, Gabriel'
'Rodr\'iguez-Molina, Braulio'

_publ_section_title
;
 Triggering the Dynamics of a Carbazole-p-[phenylene-diethynyl]-xylene
 Rotor through a Mechanically Induced Phase Transition
;
_journal_name_full 'Chemical Communications'
_journal_paper_doi 10.1039/C9CC05672F
_journal_year 2019
_chemical_formula_moiety C48H32N2,C4H8O
_chemical_formula_sum 'C52 H40 N2 O'
_chemical_formula_weight 708.86
_space_group_crystal_system monoclinic
_space_group_IT_number 15
_space_group_name_Hall '-C 2yc'
_space_group_name_H-M_alt 'C 1 2/c 1'
_symmetry_space_group_name_Hall '-C 2yc'
_symmetry_space_group_name_H-M 'C 1 2/c 1'
_atom_sites_solution_hydrogens geom
_audit_creation_method SHELXL-2016/6
_audit_update_record
;
2019-07-13 deposited with the CCDC.    2019-10-30 downloaded from the CCDC.
;
_cell_angle_alpha 90
_cell_angle_beta 111.054(5)
_cell_angle_gamma 90
_cell_formula_units_Z 4
_cell_length_a 32.439(7)
_cell_length_b 5.7640(12)
_cell_length_c 22.026(5)
_cell_measurement_reflns_used 2746
_cell_measurement_temperature 150(2)
_cell_measurement_theta_max 0.985
_cell_measurement_theta_min 0.981
_cell_volume 3843.5(15)
_computing_structure_refinement 'SHELXL-2016/6 (Sheldrick, 2016)'
_computing_structure_solution 'SHELXT 2014/4 (Sheldrick, 2014)'
_diffrn_ambient_temperature 150(2)
_diffrn_measured_fraction_theta_full 0.989
_diffrn_measured_fraction_theta_max 0.988
_diffrn_measurement_device_type 'Bruker APEX2 CCD area detector'
_diffrn_radiation_type MoK\a
_diffrn_radiation_wavelength 0.71073
_diffrn_reflns_av_R_equivalents 0.0342
_diffrn_reflns_av_unetI/netI 0.0412
_diffrn_reflns_Laue_measured_fraction_full 0.989
_diffrn_reflns_Laue_measured_fraction_max 0.988
_diffrn_reflns_limit_h_max 39
_diffrn_reflns_limit_h_min -39
_diffrn_reflns_limit_k_max 7
_diffrn_reflns_limit_k_min -6
_diffrn_reflns_limit_l_max 26
_diffrn_reflns_limit_l_min -23
_diffrn_reflns_number 8791
_diffrn_reflns_point_group_measured_fraction_full 0.989
_diffrn_reflns_point_group_measured_fraction_max 0.988
_diffrn_reflns_theta_full 25.242
_diffrn_reflns_theta_max 25.677
_diffrn_reflns_theta_min 2.767
_exptl_absorpt_coefficient_mu 0.072
_exptl_crystal_colour yellow
_exptl_crystal_density_diffrn 1.225
_exptl_crystal_description prism
_exptl_crystal_F_000 1496
_exptl_crystal_recrystallization_method 'Re-crystallisation from solvent: Tetrahydrofuran'
_exptl_crystal_size_max 0.263
_exptl_crystal_size_mid 0.225
_exptl_crystal_size_min 0.215
_refine_diff_density_max 0.345
_refine_diff_density_min -0.215
_refine_diff_density_rms 0.048
_refine_ls_extinction_coef 0.0030(6)
_refine_ls_extinction_expression Fc^*^=kFc[1+0.001xFc^2^\l^3^/sin(2\q)]^-1/4^
_refine_ls_extinction_method 'SHELXL-2016/6 (Sheldrick 2016)'
_refine_ls_goodness_of_fit_ref 1.059
_refine_ls_hydrogen_treatment constr
_refine_ls_matrix_type full
_refine_ls_number_parameters 318
_refine_ls_number_reflns 3594
_refine_ls_number_restraints 202
_refine_ls_restrained_S_all 1.036
_refine_ls_R_factor_all 0.0682
_refine_ls_R_factor_gt 0.0515
_refine_ls_shift/su_max 0.000
_refine_ls_shift/su_mean 0.000
_refine_ls_structure_factor_coef Fsqd
_refine_ls_weighting_details 'w=1/[\s^2^(Fo^2^)+(0.0883P)^2^+1.3139P] where P=(Fo^2^+2Fc^2^)/3'
_refine_ls_weighting_scheme calc
_refine_ls_wR_factor_gt 0.1444
_refine_ls_wR_factor_ref 0.1589
_reflns_Friedel_coverage 0.000
_reflns_number_gt 2746
_reflns_number_total 3594
_reflns_threshold_expression 'I > 2\s(I)'
_cod_data_source_file c9cc05672f5.cif
_cod_data_source_block 2-THF
_cod_original_cell_volume 3843.5(14)
_cod_database_code 7124411
_shelx_shelxl_version_number 2016/6
_shelx_space_group_comment
;
The symmetry employed for this shelxl refinement is uniquely defined
by the following loop, which should always be used as a source of
symmetry information in preference to the above space-group names.
They are only intended as comments.
;
_shelx_estimated_absorpt_t_min 0.981
_shelx_estimated_absorpt_t_max 0.985

loop_
_space_group_symop_operation_xyz
'x, y, z'
'-x, y, -z+1/2'
'x+1/2, y+1/2, z'
'-x+1/2, y+1/2, -z+1/2'
'-x, -y, -z'
'x, -y, z-1/2'
'-x+1/2, -y+1/2, -z'
'x+1/2, -y+1/2, z-1/2'

loop_
_atom_site_label
_atom_site_type_symbol
_atom_site_fract_x
_atom_site_fract_y
_atom_site_fract_z
_atom_site_U_iso_or_equiv
_atom_site_adp_type
_atom_site_occupancy
_atom_site_site_symmetry_order
_atom_site_calc_flag
_atom_site_refinement_flags_posn
_atom_site_refinement_flags_adp
_atom_site_refinement_flags_occupancy
_atom_site_disorder_assembly
_atom_site_disorder_group
C1 C 0.25284(7) 1.0067(4) 0.56240(10) 0.0498(5) Uani 1 1 d . . . . .
H1 H 0.261999 0.898210 0.537317 0.060 Uiso 1 1 calc R U . . .
C2 C 0.21290(7) 1.1218(4) 0.53654(11) 0.0556(6) Uani 1 1 d . . . . .
H2 H 0.194340 1.091699 0.492844 0.067 Uiso 1 1 calc R U . . .
C3 C 0.19930(7) 1.2802(4) 0.57291(11) 0.0570(6) Uani 1 1 d . . . . .
H3 H 0.171652 1.356197 0.553726 0.068 Uiso 1 1 calc R U . . .
C4 C 0.22509(7) 1.3290(4) 0.63607(11) 0.0498(5) Uani 1 1 d . . . . .
H4 H 0.215557 1.438532 0.660455 0.060 Uiso 1 1 calc R U . . .
C5 C 0.30569(7) 1.3420(3) 0.78518(10) 0.0470(5) Uani 1 1 d . . . . .
H5 H 0.283991 1.450074 0.786771 0.056 Uiso 1 1 calc R U . . .
C6 C 0.34324(7) 1.3064(4) 0.83886(11) 0.0528(6) Uani 1 1 d . . . . .
H6 H 0.347511 1.391229 0.877625 0.063 Uiso 1 1 calc R U . . .
C7 C 0.37528(7) 1.1463(4) 0.83702(10) 0.0509(5) Uani 1 1 d . . . . .
H7 H 0.400964 1.124562 0.874728 0.061 Uiso 1 1 calc R U . . .
C8 C 0.37036(6) 1.0190(3) 0.78144(9) 0.0441(5) Uani 1 1 d . . . . .
H8 H 0.392178 0.910935 0.780288 0.053 Uiso 1 1 calc R U . . .
N9 N 0.31950(5) 0.9587(3) 0.66502(8) 0.0388(4) Uani 1 1 d . . . . .
C10 C 0.27906(6) 1.0556(3) 0.62639(9) 0.0384(4) Uani 1 1 d . . . . .
C11 C 0.26575(6) 1.2151(3) 0.66425(9) 0.0396(5) Uani 1 1 d . . . . .
C12 C 0.29977(6) 1.2173(3) 0.72821(9) 0.0382(4) Uani 1 1 d . . . . .
C13 C 0.33216(6) 1.0560(3) 0.72737(9) 0.0372(4) Uani 1 1 d . . . . .
C14 C 0.34542(6) 0.8095(3) 0.64188(9) 0.0357(4) Uani 1 1 d . . . . .
C15 C 0.36099(6) 0.5994(3) 0.67289(9) 0.0377(4) Uani 1 1 d . . . . .
H15 H 0.354385 0.555078 0.709929 0.045 Uiso 1 1 calc R U . . .
C16 C 0.38601(6) 0.4561(3) 0.64972(9) 0.0380(4) Uani 1 1 d . . . . .
H16 H 0.396389 0.312547 0.670892 0.046 Uiso 1 1 calc R U . . .
C17 C 0.39632(6) 0.5186(3) 0.59560(9) 0.0368(4) Uani 1 1 d . . . . .
C18 C 0.38055(6) 0.7307(3) 0.56510(9) 0.0410(5) Uani 1 1 d . . . . .
H18 H 0.387117 0.775658 0.528075 0.049 Uiso 1 1 calc R U . . .
C19 C 0.35568(6) 0.8744(3) 0.58809(9) 0.0405(5) Uani 1 1 d . . . . .
H19 H 0.345461 1.018633 0.567228 0.049 Uiso 1 1 calc R U . . .
C20 C 0.42295(6) 0.3699(3) 0.57055(9) 0.0395(5) Uani 1 1 d . . . . .
C21 C 0.44417(6) 0.2560(3) 0.54974(9) 0.0414(5) Uani 1 1 d . . . . .
C22 C 0.47196(6) 0.1241(3) 0.52328(9) 0.0369(4) Uani 1 1 d . . . . .
C23 C 0.47497(6) 0.1885(3) 0.46365(9) 0.0395(4) Uani 1 1 d . . . . .
C24 C 0.49677(6) -0.0624(3) 0.55841(9) 0.0417(5) Uani 1 1 d . . . . .
H24 H 0.494200 -0.104005 0.598634 0.050 Uiso 1 1 calc R U . . .
C25 C 0.44784(8) 0.3866(4) 0.42408(10) 0.0549(6) Uani 1 1 d . . . . .
H25A H 0.416491 0.344230 0.407998 0.082 Uiso 1 1 calc R U . . .
H25B H 0.457046 0.418777 0.387131 0.082 Uiso 1 1 calc R U . . .
H25C H 0.452391 0.525321 0.451455 0.082 Uiso 1 1 calc R U . . .
O31 O 0.5336(4) 0.222(2) 0.2172(7) 0.069(2) Uani 0.25 1 d D U P A -1
C32 C 0.5186(7) 0.027(2) 0.2444(10) 0.075(2) Uani 0.25 1 d D U P A -1
H32A H 0.540776 -0.013567 0.287408 0.090 Uiso 0.25 1 calc R U P A -1
H32B H 0.514289 -0.109639 0.215451 0.090 Uiso 0.25 1 calc R U P A -1
C33 C 0.4763(6) 0.090(3) 0.2513(12) 0.073(2) Uani 0.25 1 d D U P A -1
H33A H 0.470768 -0.002440 0.285452 0.088 Uiso 0.25 1 calc R U P A -1
H33B H 0.451030 0.074640 0.209768 0.088 Uiso 0.25 1 calc R U P A -1
C34 C 0.4867(6) 0.350(3) 0.2719(10) 0.070(2) Uani 0.25 1 d D U P A -1
H34A H 0.459380 0.441492 0.263607 0.084 Uiso 0.25 1 calc R U P A -1
H34B H 0.505888 0.364889 0.318256 0.084 Uiso 0.25 1 calc R U P A -1
C35 C 0.5099(6) 0.418(3) 0.2283(11) 0.068(2) Uani 0.25 1 d D U P A -1
H35A H 0.488287 0.473618 0.186388 0.081 Uiso 0.25 1 calc R U P A -1
H35B H 0.530737 0.545999 0.248131 0.081 Uiso 0.25 1 calc R U P A -1
O41 O 0.4663(4) 0.220(2) 0.2839(7) 0.073(2) Uani 0.25 1 d D U P B -2
C42 C 0.4838(6) 0.026(3) 0.2601(10) 0.074(2) Uani 0.25 1 d D U P B -2
H42A H 0.461508 -0.030349 0.218917 0.089 Uiso 0.25 1 calc R U P B -2
H42B H 0.490811 -0.101448 0.292190 0.089 Uiso 0.25 1 calc R U P B -2
C43 C 0.5239(5) 0.098(3) 0.2489(9) 0.069(2) Uani 0.25 1 d D U P B -2
H43A H 0.528229 0.008082 0.213364 0.083 Uiso 0.25 1 calc R U P B -2
H43B H 0.550527 0.084087 0.288830 0.083 Uiso 0.25 1 calc R U P B -2
C44 C 0.5124(7) 0.357(3) 0.2292(10) 0.068(2) Uani 0.25 1 d D U P B -2
H44A H 0.539210 0.451728 0.236715 0.082 Uiso 0.25 1 calc R U P B -2
H44B H 0.492421 0.372260 0.183292 0.082 Uiso 0.25 1 calc R U P B -2
C45 C 0.4900(6) 0.420(2) 0.2745(9) 0.070(2) Uani 0.25 1 d D U P B -2
H45A H 0.512062 0.469660 0.316622 0.084 Uiso 0.25 1 calc R U P B -2
H45B H 0.469273 0.549443 0.256350 0.084 Uiso 0.25 1 calc R U P B -2

loop_
_atom_site_aniso_label
_atom_site_aniso_U_11
_atom_site_aniso_U_22
_atom_site_aniso_U_33
_atom_site_aniso_U_23
_atom_site_aniso_U_13
_atom_site_aniso_U_12
C1 0.0448(11) 0.0449(12) 0.0583(13) -0.0055(10) 0.0168(9) -0.0012(9)
C2 0.0423(11) 0.0590(14) 0.0621(13) 0.0063(11) 0.0145(10) 0.0012(10)
C3 0.0420(11) 0.0625(15) 0.0707(15) 0.0201(12) 0.0253(10) 0.0138(10)
C4 0.0481(11) 0.0424(12) 0.0716(15) 0.0115(10) 0.0371(11) 0.0126(9)
C5 0.0547(11) 0.0354(11) 0.0657(13) -0.0082(9) 0.0395(10) -0.0009(9)
C6 0.0571(13) 0.0503(13) 0.0605(13) -0.0195(10) 0.0327(11) -0.0119(10)
C7 0.0456(11) 0.0525(13) 0.0560(12) -0.0135(10) 0.0198(9) -0.0069(10)
C8 0.0402(10) 0.0409(11) 0.0548(12) -0.0083(9) 0.0214(9) -0.0010(8)
N9 0.0382(8) 0.0330(8) 0.0481(9) -0.0067(7) 0.0191(7) 0.0042(6)
C10 0.0346(9) 0.0301(9) 0.0555(11) 0.0000(8) 0.0222(8) -0.0003(7)
C11 0.0408(10) 0.0314(10) 0.0576(12) 0.0046(8) 0.0310(9) 0.0010(8)
C12 0.0420(10) 0.0273(9) 0.0571(11) -0.0012(8) 0.0321(9) -0.0019(7)
C13 0.0397(9) 0.0282(9) 0.0520(11) -0.0051(8) 0.0263(8) -0.0043(7)
C14 0.0353(9) 0.0279(9) 0.0482(10) -0.0076(8) 0.0202(8) -0.0006(7)
C15 0.0399(10) 0.0310(10) 0.0488(11) -0.0040(8) 0.0240(8) -0.0038(8)
C16 0.0361(9) 0.0299(10) 0.0505(11) -0.0017(8) 0.0186(8) 0.0009(7)
C17 0.0330(9) 0.0329(10) 0.0483(11) -0.0076(8) 0.0194(8) -0.0001(7)
C18 0.0470(10) 0.0376(11) 0.0453(11) -0.0021(8) 0.0249(8) -0.0004(8)
C19 0.0468(10) 0.0311(10) 0.0472(11) -0.0008(8) 0.0214(8) 0.0049(8)
C20 0.0400(10) 0.0334(10) 0.0455(10) -0.0049(8) 0.0158(8) -0.0002(8)
C21 0.0381(9) 0.0416(11) 0.0464(11) -0.0036(9) 0.0176(8) -0.0017(9)
C22 0.0331(9) 0.0361(10) 0.0442(10) -0.0084(8) 0.0171(7) 0.0010(7)
C23 0.0370(9) 0.0358(10) 0.0464(11) -0.0037(8) 0.0160(8) 0.0046(8)
C24 0.0434(10) 0.0436(11) 0.0430(10) -0.0031(8) 0.0215(8) 0.0043(8)
C25 0.0624(13) 0.0516(13) 0.0514(12) 0.0022(10) 0.0213(10) 0.0200(11)
O31 0.067(4) 0.077(4) 0.065(4) -0.023(4) 0.027(3) -0.044(4)
C32 0.074(4) 0.083(5) 0.068(4) -0.019(5) 0.025(4) -0.046(5)
C33 0.072(4) 0.083(5) 0.067(4) -0.023(5) 0.027(3) -0.048(4)
C34 0.064(4) 0.084(5) 0.062(4) -0.021(5) 0.023(3) -0.050(4)
C35 0.059(4) 0.081(5) 0.060(4) -0.025(5) 0.018(3) -0.048(4)
O41 0.071(4) 0.080(4) 0.076(4) -0.028(4) 0.037(3) -0.048(4)
C42 0.074(4) 0.082(5) 0.069(4) -0.026(5) 0.030(3) -0.046(4)
C43 0.068(4) 0.081(5) 0.060(4) -0.028(5) 0.024(3) -0.051(4)
C44 0.062(4) 0.082(5) 0.058(4) -0.029(5) 0.020(3) -0.047(4)
C45 0.062(4) 0.082(5) 0.063(4) -0.027(5) 0.020(3) -0.049(4)

loop_
_atom_type_symbol
_atom_type_description
_atom_type_scat_dispersion_real
_atom_type_scat_dispersion_imag
_atom_type_scat_source
C C 0.0033 0.0016 'International Tables Vol C Tables 4.2.6.8 and 6.1.1.4'
H H 0.0000 0.0000 'International Tables Vol C Tables 4.2.6.8 and 6.1.1.4'
N N 0.0061 0.0033 'International Tables Vol C Tables 4.2.6.8 and 6.1.1.4'
O O 0.0106 0.0060 'International Tables Vol C Tables 4.2.6.8 and 6.1.1.4'

loop_
_geom_angle_atom_site_label_1
_geom_angle_atom_site_label_2
_geom_angle_atom_site_label_3
_geom_angle
_geom_angle_site_symmetry_1
C2 C1 C10 117.5(2) .
C2 C1 H1 121.2 .
C10 C1 H1 121.2 .
C1 C2 C3 121.5(2) .
C1 C2 H2 119.2 .
C3 C2 H2 119.2 .
C4 C3 C2 121.1(2) .
C4 C3 H3 119.5 .
C2 C3 H3 119.5 .
C3 C4 C11 119.18(19) .
C3 C4 H4 120.4 .
C11 C4 H4 120.4 .
C6 C5 C12 119.26(19) .
C6 C5 H5 120.4 .
C12 C5 H5 120.4 .
C5 C6 C7 120.72(19) .
C5 C6 H6 119.6 .
C7 C6 H6 119.6 .
C8 C7 C6 121.51(19) .
C8 C7 H7 119.2 .
C6 C7 H7 119.2 .
C7 C8 C13 117.31(18) .
C7 C8 H8 121.3 .
C13 C8 H8 121.3 .
C10 N9 C13 108.49(15) .
C10 N9 C14 124.81(16) .
C13 N9 C14 126.27(15) .
C1 C10 N9 129.43(17) .
C1 C10 C11 121.80(18) .
N9 C10 C11 108.69(16) .
C4 C11 C10 118.86(19) .
C4 C11 C12 134.05(18) .
C10 C11 C12 107.08(16) .
C5 C12 C13 119.25(18) .
C5 C12 C11 133.66(17) .
C13 C12 C11 107.09(16) .
C8 C13 N9 129.36(17) .
C8 C13 C12 121.93(17) .
N9 C13 C12 108.65(16) .
C19 C14 C15 119.72(16) .
C19 C14 N9 119.75(16) .
C15 C14 N9 120.54(16) .
C16 C15 C14 119.85(17) .
C16 C15 H15 120.1 .
C14 C15 H15 120.1 .
C15 C16 C17 121.01(17) .
C15 C16 H16 119.5 .
C17 C16 H16 119.5 .
C16 C17 C18 118.46(16) .
C16 C17 C20 121.85(17) .
C18 C17 C20 119.70(16) .
C19 C18 C17 120.76(17) .
C19 C18 H18 119.6 .
C17 C18 H18 119.6 .
C18 C19 C14 120.20(17) .
C18 C19 H19 119.9 .
C14 C19 H19 119.9 .
C21 C20 C17 178.4(2) .
C20 C21 C22 177.0(2) .
C24 C22 C23 120.15(17) .
C24 C22 C21 119.84(17) .
C23 C22 C21 119.98(17) .
C24 C23 C22 117.80(17) 5_656
C24 C23 C25 120.99(18) 5_656
C22 C23 C25 121.21(17) .
C23 C24 C22 122.05(18) 5_656
C23 C24 H24 119.0 5_656
C22 C24 H24 119.0 .
C23 C25 H25A 109.5 .
C23 C25 H25B 109.5 .
H25A C25 H25B 109.5 .
C23 C25 H25C 109.5 .
H25A C25 H25C 109.5 .
H25B C25 H25C 109.5 .
C35 O31 C32 105.3(8) .
O31 C32 C33 108.3(10) .
O31 C32 H32A 110.0 .
C33 C32 H32A 110.0 .
O31 C32 H32B 110.0 .
C33 C32 H32B 110.0 .
H32A C32 H32B 108.4 .
C32 C33 C34 99.0(7) .
C32 C33 H33A 112.0 .
C34 C33 H33A 112.0 .
C32 C33 H33B 112.0 .
C34 C33 H33B 112.0 .
H33A C33 H33B 109.7 .
C35 C34 C33 99.9(7) .
C35 C34 H34A 111.8 .
C33 C34 H34A 111.8 .
C35 C34 H34B 111.8 .
C33 C34 H34B 111.8 .
H34A C34 H34B 109.5 .
O31 C35 C34 109.3(10) .
O31 C35 H35A 109.8 .
C34 C35 H35A 109.8 .
O31 C35 H35B 109.8 .
C34 C35 H35B 109.8 .
H35A C35 H35B 108.3 .
C42 O41 C45 105.5(8) .
O41 C42 C43 109.4(10) .
O41 C42 H42A 109.8 .
C43 C42 H42A 109.8 .
O41 C42 H42B 109.8 .
C43 C42 H42B 109.8 .
H42A C42 H42B 108.2 .
C42 C43 C44 100.2(7) .
C42 C43 H43A 111.7 .
C44 C43 H43A 111.7 .
C42 C43 H43B 111.7 .
C44 C43 H43B 111.7 .
H43A C43 H43B 109.5 .
C45 C44 C43 100.0(8) .
C45 C44 H44A 111.8 .
C43 C44 H44A 111.8 .
C45 C44 H44B 111.8 .
C43 C44 H44B 111.8 .
H44A C44 H44B 109.5 .
O41 C45 C44 108.8(9) .
O41 C45 H45A 109.9 .
C44 C45 H45A 109.9 .
O41 C45 H45B 109.9 .
C44 C45 H45B 109.9 .
H45A C45 H45B 108.3 .

loop_
_geom_bond_atom_site_label_1
_geom_bond_atom_site_label_2
_geom_bond_distance
_geom_bond_site_symmetry_2
C1 C2 1.383(3) .
C1 C10 1.389(3) .
C1 H1 0.9500 .
C2 C3 1.387(3) .
C2 H2 0.9500 .
C3 C4 1.370(3) .
C3 H3 0.9500 .
C4 C11 1.402(3) .
C4 H4 0.9500 .
C5 C6 1.374(3) .
C5 C12 1.398(3) .
C5 H5 0.9500 .
C6 C7 1.401(3) .
C6 H6 0.9500 .
C7 C8 1.387(3) .
C7 H7 0.9500 .
C8 C13 1.393(3) .
C8 H8 0.9500 .
N9 C10 1.398(2) .
N9 C13 1.401(2) .
N9 C14 1.420(2) .
C10 C11 1.409(3) .
C11 C12 1.444(3) .
C12 C13 1.408(2) .
C14 C19 1.392(3) .
C14 C15 1.393(3) .
C15 C16 1.378(2) .
C15 H15 0.9500 .
C16 C17 1.396(3) .
C16 H16 0.9500 .
C17 C18 1.400(3) .
C17 C20 1.458(2) .
C18 C19 1.374(3) .
C18 H18 0.9500 .
C19 H19 0.9500 .
C20 C21 1.159(3) .
C21 C22 1.452(3) .
C22 C24 1.398(3) .
C22 C23 1.402(3) .
C23 C24 1.388(3) 5_656
C23 C25 1.512(3) .
C24 H24 0.9500 .
C25 H25A 0.9800 .
C25 H25B 0.9800 .
C25 H25C 0.9800 .
O31 C35 1.437(10) .
O31 C32 1.438(9) .
C32 C33 1.477(8) .
C32 H32A 0.9900 .
C32 H32B 0.9900 .
C33 C34 1.567(16) .
C33 H33A 0.9900 .
C33 H33B 0.9900 .
C34 C35 1.470(8) .
C34 H34A 0.9900 .
C34 H34B 0.9900 .
C35 H35A 0.9900 .
C35 H35B 0.9900 .
O41 C42 1.435(10) .
O41 C45 1.437(9) .
C42 C43 1.469(8) .
C42 H42A 0.9900 .
C42 H42B 0.9900 .
C43 C44 1.562(17) .
C43 H43A 0.9900 .
C43 H43B 0.9900 .
C44 C45 1.471(8) .
C44 H44A 0.9900 .
C44 H44B 0.9900 .
C45 H45A 0.9900 .
C45 H45B 0.9900 .

loop_
_geom_hbond_atom_site_label_D
_geom_hbond_atom_site_label_H
_geom_hbond_atom_site_label_A
_geom_hbond_distance_DH
_geom_hbond_distance_HA
_geom_hbond_distance_DA
_geom_hbond_angle_DHA
_geom_hbond_site_symmetry_A
C8 H8 O31 0.95 2.51 3.402(13) 156.6 5_666

loop_
_geom_torsion_atom_site_label_1
_geom_torsion_atom_site_label_2
_geom_torsion_atom_site_label_3
_geom_torsion_atom_site_label_4
_geom_torsion
_geom_torsion_site_symmetry_4
C10 C1 C2 C3 -0.1(3) .
C1 C2 C3 C4 0.1(3) .
C2 C3 C4 C11 -0.4(3) .
C12 C5 C6 C7 -0.3(3) .
C5 C6 C7 C8 0.0(3) .
C6 C7 C8 C13 -0.2(3) .
C2 C1 C10 N9 177.00(19) .
C2 C1 C10 C11 0.4(3) .
C13 N9 C10 C1 -177.12(19) .
C14 N9 C10 C1 10.0(3) .
C13 N9 C10 C11 -0.2(2) .
C14 N9 C10 C11 -173.01(16) .
C3 C4 C11 C10 0.7(3) .
C3 C4 C11 C12 -177.6(2) .
C1 C10 C11 C4 -0.7(3) .
N9 C10 C11 C4 -177.95(16) .
C1 C10 C11 C12 177.99(17) .
N9 C10 C11 C12 0.8(2) .
C6 C5 C12 C13 0.8(3) .
C6 C5 C12 C11 -178.46(19) .
C4 C11 C12 C5 -3.3(4) .
C10 C11 C12 C5 178.2(2) .
C4 C11 C12 C13 177.4(2) .
C10 C11 C12 C13 -1.08(19) .
C7 C8 C13 N9 177.56(18) .
C7 C8 C13 C12 0.6(3) .
C10 N9 C13 C8 -177.78(18) .
C14 N9 C13 C8 -5.1(3) .
C10 N9 C13 C12 -0.5(2) .
C14 N9 C13 C12 172.19(16) .
C5 C12 C13 C8 -0.9(3) .
C11 C12 C13 C8 178.49(17) .
C5 C12 C13 N9 -178.44(16) .
C11 C12 C13 N9 0.98(19) .
C10 N9 C14 C19 50.9(2) .
C13 N9 C14 C19 -120.7(2) .
C10 N9 C14 C15 -129.67(19) .
C13 N9 C14 C15 58.8(2) .
C19 C14 C15 C16 -0.8(3) .
N9 C14 C15 C16 179.80(16) .
C14 C15 C16 C17 0.4(3) .
C15 C16 C17 C18 -0.2(3) .
C15 C16 C17 C20 179.65(16) .
C16 C17 C18 C19 0.3(3) .
C20 C17 C18 C19 -179.50(17) .
C17 C18 C19 C14 -0.7(3) .
C15 C14 C19 C18 0.9(3) .
N9 C14 C19 C18 -179.65(16) .
C24 C22 C23 C24 -0.3(3) 5_656
C21 C22 C23 C24 177.63(16) 5_656
C24 C22 C23 C25 178.83(18) .
C21 C22 C23 C25 -3.3(3) .
C23 C22 C24 C23 0.3(3) 5_656
C21 C22 C24 C23 -177.62(17) 5_656
C35 O31 C32 C33 18.7(17) .
O31 C32 C33 C34 -37.3(14) .
C32 C33 C34 C35 40.6(13) .
C32 O31 C35 C34 9.9(17) .
C33 C34 C35 O31 -32.1(15) .
C45 O41 C42 C43 11.7(18) .
O41 C42 C43 C44 -31.8(15) .
C42 C43 C44 C45 38.6(12) .
C42 O41 C45 C44 15.5(19) .
C43 C44 C45 O41 -34.2(15) .
